data_2312516
loop_
_publ_author_name
'Abrahams, Brendan F.'
'Commons, Christopher J.'
'Hudson, Timothy A.'
'Sanchez-Arlt, Robin'

_publ_section_title
;
 Supramolecular hydrogen-bonded networks formed from copper(II)
 carboxylate dimers.
;
_journal_coeditor_code JX3083
_journal_issue 6
_journal_name_full 'Acta crystallographica. Section C, Structural chemistry'
_journal_paper_doi 10.1107/S2053229624004534
_journal_volume 80
_journal_year 2024
_chemical_formula_iupac '[Cu2 (C7 H5 O3)4 (C10 H8 N2 O2)], H2 O'
_chemical_formula_moiety 'C38 H28 Cu2 N2 O14, H2 O'
_chemical_formula_sum 'C38 H30 Cu2 N2 O15'
_chemical_formula_weight 881.72
_chemical_name_systematic
'<i>catena</i>-Poly[[tetrakis(\m-4-hydroxybenzoato)dicopper(II)]-\m-(4,4-bipyridine <i>N</i>,<i>N</i>'-dioxide)]'
_space_group_crystal_system monoclinic
_space_group_IT_number 15
_space_group_name_Hall '-C 2yc'
_space_group_name_H-M_alt 'C 1 2/c 1'
_atom_sites_solution_hydrogens mixed
_atom_sites_solution_primary dual
_audit_creation_method
;
Olex2 1.5
(compiled 2024.02.16 svn.r378c4104 for OlexSys, GUI svn.r6928)
;
_cell_angle_alpha 90
_cell_angle_beta 92.637(5)
_cell_angle_gamma 90
_cell_formula_units_Z 4
_cell_length_a 11.9851(8)
_cell_length_b 17.7472(11)
_cell_length_c 17.1294(10)
_cell_measurement_reflns_used 3614
_cell_measurement_temperature 130.00(10)
_cell_measurement_theta_max 75.7260
_cell_measurement_theta_min 4.4790
_cell_volume 3639.6(4)
_computing_cell_refinement
;
CrysAlis PRO (Rigaku OD, 2018)
;
_computing_data_collection
;
CrysAlis PRO (Rigaku OD, 2018)
;
_computing_data_reduction
;
CrysAlis PRO (Rigaku OD, 2018)
;
_computing_molecular_graphics
;
OLEX2 (Dolomanov <i>et al.</i>, 2009)
;
_computing_publication_material
;
OLEX2 (Dolomanov <i>et al.</i>, 2009)
;
_computing_structure_refinement
;
SHELXL2018 (Sheldrick, 2015<i>b</i>)
;
_computing_structure_solution
;
SHELXT2014 (Sheldrick, 2015<i>a</i>)
;
_diffrn_ambient_temperature 130.00(10)
_diffrn_detector 'CCD plate'
_diffrn_detector_area_resol_mean 10.2273
_diffrn_measured_fraction_theta_full 0.997
_diffrn_measured_fraction_theta_max 0.962
_diffrn_measurement_device 'four-circle diffractometer'
_diffrn_measurement_device_type 'Rigaku OD SuperNova Dual source diffractometer with an Atlas detector'
_diffrn_measurement_method '\w scans'
_diffrn_radiation_monochromator mirror
_diffrn_radiation_probe x-ray
_diffrn_radiation_type 'Cu K\a'
_diffrn_radiation_wavelength 1.54184
_diffrn_reflns_av_R_equivalents 0.0243
_diffrn_reflns_av_unetI/netI 0.0303
_diffrn_reflns_limit_h_max 14
_diffrn_reflns_limit_h_min -13
_diffrn_reflns_limit_k_max 19
_diffrn_reflns_limit_k_min -22
_diffrn_reflns_limit_l_max 21
_diffrn_reflns_limit_l_min -14
_diffrn_reflns_number 6868
_diffrn_reflns_theta_full 67.684
_diffrn_reflns_theta_max 75.925
_diffrn_reflns_theta_min 4.455
_diffrn_source 'micro-focus sealed X-ray tube'
_exptl_absorpt_coefficient_mu 2.119
_exptl_absorpt_correction_T_max 1.00000
_exptl_absorpt_correction_T_min 0.89797
_exptl_absorpt_correction_type multi-scan
_exptl_absorpt_process_details
;
(CrysAlis PRO; Rigaku OD, 2018)
;
_exptl_crystal_colour 'dark green'
_exptl_crystal_density_diffrn 1.609
_exptl_crystal_description block
_exptl_crystal_F_000 1800
_exptl_crystal_size_max 0.316
_exptl_crystal_size_mid 0.059
_exptl_crystal_size_min 0.054
_refine_diff_density_max 0.360
_refine_diff_density_min -0.566
_refine_ls_extinction_method none
_refine_ls_goodness_of_fit_ref 1.054
_refine_ls_hydrogen_treatment constr
_refine_ls_matrix_type full
_refine_ls_number_parameters 263
_refine_ls_number_reflns 3663
_refine_ls_number_restraints 2
_refine_ls_restrained_S_all 1.054
_refine_ls_R_factor_all 0.0365
_refine_ls_R_factor_gt 0.0341
_refine_ls_shift/su_max 0.002
_refine_ls_shift/su_mean 0.000
_refine_ls_structure_factor_coef Fsqd
_refine_ls_weighting_details 'w=1/[\s^2^(Fo^2^)+(0.0627P)^2^+1.6515P] where P=(Fo^2^+2Fc^2^)/3'
_refine_ls_weighting_scheme calc
_refine_ls_wR_factor_gt 0.0960
_refine_ls_wR_factor_ref 0.0983
_reflns_number_gt 3386
_reflns_number_total 3663
_reflns_threshold_expression 'I > 2\s(I)'
_cod_data_source_file jx3083.cif
_cod_data_source_block compound_8
_cod_database_code 2312516
_shelx_space_group_comment
;
The symmetry employed for this shelxl refinement is uniquely defined
by the following loop, which should always be used as a source of
symmetry information in preference to the above space-group names.
They are only intended as comments.
;

loop_
_space_group_symop_operation_xyz
'x, y, z'
'-x, y, -z+1/2'
'x+1/2, y+1/2, z'
'-x+1/2, y+1/2, -z+1/2'
'-x, -y, -z'
'x, -y, z-1/2'
'-x+1/2, -y+1/2, -z'
'x+1/2, -y+1/2, z-1/2'

loop_
_atom_site_type_symbol
_atom_site_label
_atom_site_fract_x
_atom_site_fract_y
_atom_site_fract_z
_atom_site_U_iso_or_equiv
_atom_site_adp_type
_atom_site_calc_flag
_atom_site_occupancy
_atom_site_disorder_assembly
_atom_site_disorder_group
Cu Cu1 0.54139(2) 0.54327(2) 0.55445(2) 0.01706(11) Uani d 1 . .
O O1 0.40892(10) 0.39073(7) 0.53016(7) 0.0225(3) Uani d 1 . .
O O2 0.47249(11) 0.47017(7) 0.62379(8) 0.0237(3) Uani d 1 . .
O O3 0.32641(10) 0.52033(8) 0.45993(8) 0.0243(3) Uani d 1 . .
O O4 0.39850(10) 0.59718(7) 0.55335(8) 0.0241(3) Uani d 1 . .
O O5 0.500000 0.68052(11) 0.750000 0.0259(4) Uani d 1 . .
H H5 0.467094 0.653598 0.782900 0.039 Uiso d 1 . .
O O6 0.61601(10) 0.60211(8) 0.65226(8) 0.0252(3) Uani d 1 . .
O O7 -0.08298(11) 0.73890(8) 0.49096(9) 0.0279(3) Uani d 1 . .
H H7 -0.073715 0.782010 0.510444 0.042 Uiso calc 1 . .
O O8 0.14206(12) 0.27908(9) 0.81889(8) 0.0315(3) Uani d 1 . .
H H8 0.098782 0.247191 0.797536 0.047 Uiso calc 1 . .
N N1 0.72175(12) 0.59467(8) 0.67856(9) 0.0217(3) Uani d 1 . .
C C1 0.41454(14) 0.41455(10) 0.60065(10) 0.0197(3) Uani d 1 . .
C C2 0.34645(14) 0.37614(10) 0.65823(10) 0.0209(3) Uani d 1 . .
C C12 0.01382(14) 0.69945(10) 0.49891(11) 0.0223(3) Uani d 1 . .
C C8 0.31973(14) 0.57449(10) 0.50733(10) 0.0209(3) Uani d 1 . .
C C9 0.21109(14) 0.61541(10) 0.50826(10) 0.0206(3) Uani d 1 . .
C C7 0.26800(15) 0.32172(10) 0.63378(10) 0.0225(3) Uani d 1 . .
H H7A 0.262365 0.307233 0.580351 0.027 Uiso calc 1 . .
C C6 0.19869(15) 0.28877(10) 0.68605(11) 0.0249(4) Uani d 1 . .
H H6 0.145326 0.252219 0.668495 0.030 Uiso calc 1 . .
C C11 0.10430(15) 0.72402(10) 0.54651(11) 0.0235(3) Uani d 1 . .
H H11 0.098850 0.769221 0.575802 0.028 Uiso calc 1 . .
C C17 0.94118(15) 0.58594(10) 0.73482(11) 0.0236(4) Uani d 1 . .
C C3 0.35321(15) 0.39701(11) 0.73707(11) 0.0248(4) Uani d 1 . .
H H3 0.405288 0.434477 0.754374 0.030 Uiso calc 1 . .
C C13 0.01999(15) 0.63124(11) 0.45921(11) 0.0254(4) Uani d 1 . .
H H13 -0.043056 0.612977 0.429322 0.030 Uiso calc 1 . .
C C10 0.20231(14) 0.68216(10) 0.55087(10) 0.0227(3) Uani d 1 . .
H H10 0.263924 0.699033 0.583112 0.027 Uiso calc 1 . .
C C5 0.20708(15) 0.30921(11) 0.76486(11) 0.0246(4) Uani d 1 . .
C C18 0.85292(15) 0.57140(11) 0.78293(11) 0.0269(4) Uani d 1 . .
H H18 0.867997 0.558339 0.836152 0.032 Uiso calc 1 . .
C C16 0.91425(15) 0.60349(11) 0.65689(11) 0.0269(4) Uani d 1 . .
H H16 0.972354 0.612354 0.622120 0.032 Uiso calc 1 . .
C C14 0.11820(15) 0.59009(10) 0.46338(11) 0.0245(4) Uani d 1 . .
H H14 0.122520 0.544045 0.435389 0.029 Uiso calc 1 . .
C C15 0.80470(16) 0.60814(11) 0.62966(11) 0.0269(4) Uani d 1 . .
H H15 0.787426 0.620798 0.576581 0.032 Uiso calc 1 . .
C C19 0.74381(15) 0.57585(11) 0.75379(11) 0.0263(4) Uani d 1 . .
H H19 0.684199 0.565602 0.786902 0.032 Uiso calc 1 . .
C C4 0.28504(16) 0.36375(11) 0.79002(11) 0.0275(4) Uani d 1 . .
H H4 0.291054 0.377890 0.843540 0.033 Uiso calc 1 . .

loop_
_atom_site_aniso_label
_atom_site_aniso_U_11
_atom_site_aniso_U_22
_atom_site_aniso_U_33
_atom_site_aniso_U_12
_atom_site_aniso_U_13
_atom_site_aniso_U_23
Cu1 0.01606(16) 0.01854(16) 0.01641(16) 0.00039(8) -0.00081(10) 0.00009(8)
O1 0.0262(6) 0.0211(6) 0.0203(6) -0.0031(5) 0.0032(5) 0.0003(5)
O2 0.0245(6) 0.0263(6) 0.0201(6) -0.0066(5) -0.0015(5) 0.0028(5)
O3 0.0196(6) 0.0263(6) 0.0266(7) 0.0057(5) -0.0016(5) -0.0041(5)
O4 0.0190(6) 0.0270(6) 0.0260(6) 0.0040(5) -0.0015(5) -0.0034(5)
O5 0.0234(9) 0.0268(9) 0.0281(10) 0.000 0.0077(7) 0.000
O6 0.0160(6) 0.0326(7) 0.0266(7) 0.0023(5) -0.0046(5) -0.0098(5)
O7 0.0205(6) 0.0258(6) 0.0372(8) 0.0041(5) -0.0025(5) -0.0067(5)
O8 0.0331(7) 0.0392(8) 0.0226(7) -0.0107(6) 0.0046(5) 0.0008(6)
N1 0.0182(7) 0.0230(7) 0.0235(7) -0.0011(5) -0.0031(5) -0.0039(6)
C1 0.0170(7) 0.0219(8) 0.0199(8) 0.0027(6) -0.0008(6) 0.0016(6)
C2 0.0184(8) 0.0238(8) 0.0203(8) 0.0009(6) 0.0003(6) 0.0003(6)
C12 0.0182(8) 0.0240(8) 0.0248(9) 0.0015(6) 0.0023(6) 0.0025(6)
C8 0.0189(8) 0.0225(8) 0.0213(8) 0.0016(6) 0.0018(6) 0.0051(6)
C9 0.0187(8) 0.0223(8) 0.0208(8) 0.0012(6) 0.0014(6) 0.0027(6)
C7 0.0228(8) 0.0250(8) 0.0199(8) -0.0006(7) 0.0011(6) -0.0016(6)
C6 0.0243(8) 0.0262(8) 0.0241(9) -0.0031(7) 0.0001(7) -0.0003(7)
C11 0.0225(8) 0.0217(8) 0.0263(9) 0.0004(6) 0.0021(7) -0.0025(7)
C17 0.0202(9) 0.0267(8) 0.0239(9) -0.0012(6) -0.0009(7) -0.0011(7)
C3 0.0230(8) 0.0268(8) 0.0243(9) -0.0044(7) -0.0017(7) -0.0014(7)
C13 0.0189(8) 0.0290(9) 0.0280(9) 0.0004(7) -0.0023(6) -0.0027(7)
C10 0.0188(8) 0.0266(8) 0.0225(8) 0.0000(6) -0.0007(6) 0.0002(7)
C5 0.0238(8) 0.0280(9) 0.0222(9) -0.0009(7) 0.0025(7) 0.0021(7)
C18 0.0235(9) 0.0364(10) 0.0208(9) 0.0019(7) -0.0005(7) 0.0033(7)
C16 0.0216(8) 0.0368(10) 0.0221(9) -0.0047(7) -0.0002(7) 0.0018(7)
C14 0.0224(8) 0.0245(8) 0.0264(9) 0.0016(6) 0.0007(7) -0.0029(7)
C15 0.0231(8) 0.0353(10) 0.0220(9) -0.0022(7) -0.0007(7) 0.0017(7)
C19 0.0228(8) 0.0312(9) 0.0250(9) -0.0003(7) 0.0030(7) 0.0000(7)
C4 0.0305(9) 0.0336(10) 0.0182(8) -0.0041(8) 0.0000(7) -0.0025(7)

loop_
_atom_type_symbol
_atom_type_description
_atom_type_scat_dispersion_real
_atom_type_scat_dispersion_imag
_atom_type_scat_source
C C 0.0181 0.0091 'International Tables Vol C Tables 4.2.6.8 and 6.1.1.4'
H H 0.0000 0.0000 'International Tables Vol C Tables 4.2.6.8 and 6.1.1.4'
Cu Cu -1.9646 0.5888 'International Tables Vol C Tables 4.2.6.8 and 6.1.1.4'
N N 0.0311 0.0180 'International Tables Vol C Tables 4.2.6.8 and 6.1.1.4'
O O 0.0492 0.0322 'International Tables Vol C Tables 4.2.6.8 and 6.1.1.4'

loop_
_geom_angle_atom_site_label_1
_geom_angle_atom_site_label_2
_geom_angle_atom_site_label_3
_geom_angle_site_symmetry_1
_geom_angle_site_symmetry_3
_geom_angle
_geom_angle_publ_flag
O1 Cu1 O6 5_666 . 98.98(5) ?
O2 Cu1 O1 . 5_666 169.44(5) ?
O2 Cu1 O3 . 5_666 93.44(6) ?
O2 Cu1 O6 . . 91.21(5) ?
O3 Cu1 O1 5_666 5_666 88.66(6) ?
O3 Cu1 O6 5_666 . 93.91(5) ?
O4 Cu1 O1 . 5_666 89.79(5) ?
O4 Cu1 O2 . . 86.38(6) ?
O4 Cu1 O3 . 5_666 170.18(5) ?
O4 Cu1 O6 . . 95.91(5) ?
C1 O1 Cu1 . 5_666 119.48(11) ?
C1 O2 Cu1 . . 124.57(12) ?
C8 O3 Cu1 . 5_666 126.26(12) ?
C8 O4 Cu1 . . 118.44(11) ?
H5 O5 H5 . 2_656 111.6 ?
N1 O6 Cu1 . . 125.07(10) ?
C12 O7 H7 . . 109.5 ?
C5 O8 H8 . . 109.5 ?
O6 N1 C15 . . 119.26(16) ?
O6 N1 C19 . . 119.37(15) ?
C19 N1 C15 . . 121.34(16) ?
O1 C1 C2 . . 118.16(15) ?
O2 C1 O1 . . 124.09(16) ?
O2 C1 C2 . . 117.73(16) ?
C7 C2 C1 . . 120.24(16) ?
C7 C2 C3 . . 118.70(16) ?
C3 C2 C1 . . 120.91(16) ?
O7 C12 C11 . . 122.35(16) ?
O7 C12 C13 . . 117.66(16) ?
C13 C12 C11 . . 119.97(16) ?
O3 C8 O4 . . 125.04(16) ?
O3 C8 C9 . . 117.29(16) ?
O4 C8 C9 . . 117.67(16) ?
C10 C9 C8 . . 120.32(16) ?
C14 C9 C8 . . 120.74(16) ?
C14 C9 C10 . . 118.85(16) ?
C2 C7 H7A . . 119.5 ?
C6 C7 C2 . . 121.00(17) ?
C6 C7 H7A . . 119.5 ?
C7 C6 H6 . . 120.1 ?
C7 C6 C5 . . 119.90(17) ?
C5 C6 H6 . . 120.1 ?
C12 C11 H11 . . 120.1 ?
C10 C11 C12 . . 119.77(17) ?
C10 C11 H11 . . 120.1 ?
C18 C17 C17 . 2_756 121.9(2) ?
C16 C17 C17 . 2_756 120.7(2) ?
C16 C17 C18 . . 117.30(17) ?
C2 C3 H3 . . 119.6 ?
C4 C3 C2 . . 120.74(17) ?
C4 C3 H3 . . 119.6 ?
C12 C13 H13 . . 120.1 ?
C14 C13 C12 . . 119.85(17) ?
C14 C13 H13 . . 120.1 ?
C9 C10 H10 . . 119.7 ?
C11 C10 C9 . . 120.59(17) ?
C11 C10 H10 . . 119.7 ?
O8 C5 C6 . . 122.84(17) ?
O8 C5 C4 . . 117.51(17) ?
C6 C5 C4 . . 119.64(17) ?
C17 C18 H18 . . 119.7 ?
C19 C18 C17 . . 120.50(18) ?
C19 C18 H18 . . 119.7 ?
C17 C16 H16 . . 119.6 ?
C15 C16 C17 . . 120.89(17) ?
C15 C16 H16 . . 119.6 ?
C9 C14 H14 . . 119.6 ?
C13 C14 C9 . . 120.83(17) ?
C13 C14 H14 . . 119.6 ?
N1 C15 C16 . . 119.83(18) ?
N1 C15 H15 . . 120.1 ?
C16 C15 H15 . . 120.1 ?
N1 C19 C18 . . 120.10(17) ?
N1 C19 H19 . . 119.9 ?
C18 C19 H19 . . 119.9 ?
C3 C4 C5 . . 120.01(17) ?
C3 C4 H4 . . 120.0 ?
C5 C4 H4 . . 120.0 ?

loop_
_geom_bond_atom_site_label_1
_geom_bond_atom_site_label_2
_geom_bond_site_symmetry_2
_geom_bond_distance
_geom_bond_publ_flag
Cu1 O1 5_666 1.9765(12) ?
Cu1 O2 . 1.9663(13) ?
Cu1 O3 5_666 1.9701(12) ?
Cu1 O4 . 1.9610(12) ?
Cu1 O6 . 2.1352(13) ?
O1 C1 . 1.278(2) ?
O2 C1 . 1.260(2) ?
O3 C8 . 1.263(2) ?
O4 C8 . 1.267(2) ?
O5 H5 2_656 0.85(3) ?
O5 H5 . 0.8497 ?
O6 N1 . 1.3320(19) ?
O7 H7 . 0.8400 ?
O7 C12 . 1.357(2) ?
O8 H8 . 0.8400 ?
O8 C5 . 1.348(2) ?
N1 C15 . 1.350(2) ?
N1 C19 . 1.346(3) ?
C1 C2 . 1.476(2) ?
C2 C7 . 1.399(2) ?
C2 C3 . 1.399(3) ?
C12 C11 . 1.396(3) ?
C12 C13 . 1.392(3) ?
C8 C9 . 1.492(2) ?
C9 C10 . 1.398(2) ?
C9 C14 . 1.398(3) ?
C7 H7A . 0.9500 ?
C7 C6 . 1.379(2) ?
C6 H6 . 0.9500 ?
C6 C5 . 1.397(3) ?
C11 H11 . 0.9500 ?
C11 C10 . 1.389(3) ?
C17 C17 2_756 1.480(4) ?
C17 C18 . 1.395(3) ?
C17 C16 . 1.394(3) ?
C3 H3 . 0.9500 ?
C3 C4 . 1.381(3) ?
C13 H13 . 0.9500 ?
C13 C14 . 1.384(3) ?
C10 H10 . 0.9500 ?
C5 C4 . 1.399(3) ?
C18 H18 . 0.9500 ?
C18 C19 . 1.380(3) ?
C16 H16 . 0.9500 ?
C16 C15 . 1.376(3) ?
C14 H14 . 0.9500 ?
C15 H15 . 0.9500 ?
C19 H19 . 0.9500 ?
C4 H4 . 0.9500 ?

loop_
_geom_torsion_atom_site_label_1
_geom_torsion_atom_site_label_2
_geom_torsion_atom_site_label_3
_geom_torsion_atom_site_label_4
_geom_torsion_site_symmetry_1
_geom_torsion_site_symmetry_2
_geom_torsion_site_symmetry_3
_geom_torsion_site_symmetry_4
_geom_torsion
_geom_torsion_publ_flag
Cu1 O1 C1 O2 5_666 . . . -17.0(2) ?
Cu1 O1 C1 C2 5_666 . . . 161.12(12) ?
Cu1 O2 C1 O1 . . . . 12.8(2) ?
Cu1 O2 C1 C2 . . . . -165.33(11) ?
Cu1 O3 C8 O4 5_666 . . . 0.6(3) ?
Cu1 O3 C8 C9 5_666 . . . 179.74(11) ?
Cu1 O4 C8 O3 . . . . -1.9(2) ?
Cu1 O4 C8 C9 . . . . 179.02(11) ?
Cu1 O6 N1 C15 . . . . 57.1(2) ?
Cu1 O6 N1 C19 . . . . -124.59(15) ?
O1 C1 C2 C7 . . . . -7.9(2) ?
O1 C1 C2 C3 . . . . 176.70(16) ?
O2 C1 C2 C7 . . . . 170.33(16) ?
O2 C1 C2 C3 . . . . -5.1(2) ?
O3 C8 C9 C10 . . . . -170.92(16) ?
O3 C8 C9 C14 . . . . 5.6(2) ?
O4 C8 C9 C10 . . . . 8.3(2) ?
O4 C8 C9 C14 . . . . -175.21(16) ?
O6 N1 C15 C16 . . . . 177.51(17) ?
O6 N1 C19 C18 . . . . -176.93(17) ?
O7 C12 C11 C10 . . . . -178.44(16) ?
O7 C12 C13 C14 . . . . 177.89(17) ?
O8 C5 C4 C3 . . . . -179.45(18) ?
C1 C2 C7 C6 . . . . -175.80(16) ?
C1 C2 C3 C4 . . . . 176.48(17) ?
C2 C7 C6 C5 . . . . -0.6(3) ?
C2 C3 C4 C5 . . . . -0.8(3) ?
C12 C11 C10 C9 . . . . -0.3(3) ?
C12 C13 C14 C9 . . . . 1.2(3) ?
C8 C9 C10 C11 . . . . 174.30(16) ?
C8 C9 C14 C13 . . . . -174.76(17) ?
C7 C2 C3 C4 . . . . 1.0(3) ?
C7 C6 C5 O8 . . . . -179.88(17) ?
C7 C6 C5 C4 . . . . 0.8(3) ?
C6 C5 C4 C3 . . . . 0.0(3) ?
C11 C12 C13 C14 . . . . -3.8(3) ?
C17 C17 C18 C19 2_756 . . . 176.46(14) ?
C17 C17 C16 C15 2_756 . . . -175.92(15) ?
C17 C18 C19 N1 . . . . -0.3(3) ?
C17 C16 C15 N1 . . . . -0.8(3) ?
C3 C2 C7 C6 . . . . -0.3(3) ?
C13 C12 C11 C10 . . . . 3.3(3) ?
C10 C9 C14 C13 . . . . 1.8(3) ?
C18 C17 C16 C15 . . . . 1.7(3) ?
C16 C17 C18 C19 . . . . -1.1(3) ?
C14 C9 C10 C11 . . . . -2.3(3) ?
C15 N1 C19 C18 . . . . 1.3(3) ?
C19 N1 C15 C16 . . . . -0.7(3) ?
